data_2233329
loop_
_publ_author_name
'Meng, Fan-Wei'
'Hou, Guang-Feng'
'Yu, Ying-Hui'
'Gao, Jin-Sheng'

_publ_section_title
;
 4-(2,2-Difluoro-1,3-benzodioxol-4-yl)-1<i>H</i>-pyrrole-3-carbonitrile
;
_journal_coeditor_code XU5407
_journal_issue 1
_journal_name_full 'Acta Crystallographica Section E'
_journal_page_first o222
_journal_paper_doi 10.1107/S1600536811054523
_journal_volume 68
_journal_year 2012
_chemical_formula_iupac 'C12 H6 F2 N2 O2'
_chemical_formula_moiety 'C12 H6 F2 N2 O2'
_chemical_formula_sum 'C12 H6 F2 N2 O2'
_chemical_formula_weight 248.19
_chemical_name_systematic
;
4-(2,2-Difluoro-1,3-benzodioxol-4-yl)-1<i>H</i>-pyrrole-3-carbonitrile
;
_space_group_IT_number 2
_symmetry_cell_setting triclinic
_symmetry_space_group_name_Hall '-P 1'
_symmetry_space_group_name_H-M 'P -1'
_atom_sites_solution_hydrogens geom
_atom_sites_solution_primary direct
_atom_sites_solution_secondary difmap
_audit_creation_method SHELXL-97
_cell_angle_alpha 93.58(3)
_cell_angle_beta 94.65(3)
_cell_angle_gamma 97.47(3)
_cell_formula_units_Z 2
_cell_length_a 7.5726(15)
_cell_length_b 7.8114(16)
_cell_length_c 8.9785(18)
_cell_measurement_reflns_used 3390
_cell_measurement_temperature 293(2)
_cell_measurement_theta_max 27.50
_cell_measurement_theta_min 3.36
_cell_volume 523.43(19)
_computing_cell_refinement 'RAPID-AUTO (Rigaku, 1998)'
_computing_data_collection 'RAPID-AUTO (Rigaku, 1998)'
_computing_data_reduction 'CrystalClear (Rigaku/MSC, 2002)'
_computing_molecular_graphics 'SHELXTL (Sheldrick, 2008)'
_computing_publication_material 'SHELXTL (Sheldrick, 2008)'
_computing_structure_refinement 'SHELXTL (Sheldrick, 2008)'
_computing_structure_solution 'SHELXTL (Sheldrick, 2008)'
_diffrn_ambient_temperature 293(2)
_diffrn_measured_fraction_theta_full 0.989
_diffrn_measured_fraction_theta_max 0.989
_diffrn_measurement_device_type 'Rigaku R-AXIS RAPID'
_diffrn_measurement_method '\w scan'
_diffrn_radiation_monochromator graphite
_diffrn_radiation_source 'fine-focus sealed tube'
_diffrn_radiation_type MoK\a
_diffrn_radiation_wavelength 0.71073
_diffrn_reflns_av_R_equivalents 0.0260
_diffrn_reflns_av_sigmaI/netI 0.0372
_diffrn_reflns_limit_h_max 9
_diffrn_reflns_limit_h_min -9
_diffrn_reflns_limit_k_max 10
_diffrn_reflns_limit_k_min -10
_diffrn_reflns_limit_l_max 10
_diffrn_reflns_limit_l_min -11
_diffrn_reflns_number 5120
_diffrn_reflns_theta_full 27.48
_diffrn_reflns_theta_max 27.48
_diffrn_reflns_theta_min 3.36
_diffrn_standards_decay_% 0
_diffrn_standards_interval_count 0
_diffrn_standards_interval_time 0
_diffrn_standards_number 0
_exptl_absorpt_coefficient_mu 0.133
_exptl_absorpt_correction_T_max 0.9798
_exptl_absorpt_correction_T_min 0.9497
_exptl_absorpt_correction_type multi-scan
_exptl_absorpt_process_details '(ABSCOR; Higashi, 1995)'
_exptl_crystal_colour colorless
_exptl_crystal_density_diffrn 1.575
_exptl_crystal_density_method 'not measured'
_exptl_crystal_description block
_exptl_crystal_F_000 252
_exptl_crystal_size_max 0.39
_exptl_crystal_size_mid 0.32
_exptl_crystal_size_min 0.15
_refine_diff_density_max 0.191
_refine_diff_density_min -0.147
_refine_ls_extinction_coef 0.020(6)
_refine_ls_extinction_expression Fc^*^=kFc[1+0.001xFc^2^\l^3^/sin(2\q)]^-1/4^
_refine_ls_extinction_method 'SHELXTL (Sheldrick, 2008)'
_refine_ls_goodness_of_fit_ref 1.036
_refine_ls_hydrogen_treatment mixed
_refine_ls_matrix_type full
_refine_ls_number_parameters 167
_refine_ls_number_reflns 2359
_refine_ls_number_restraints 1
_refine_ls_restrained_S_all 1.036
_refine_ls_R_factor_all 0.0725
_refine_ls_R_factor_gt 0.0426
_refine_ls_shift/su_max 0.001
_refine_ls_shift/su_mean 0.000
_refine_ls_structure_factor_coef Fsqd
_refine_ls_weighting_details 'calc w=1/[\s^2^(Fo^2^)+(0.0612P)^2^+0.0143P] where P=(Fo^2^+2Fc^2^)/3'
_refine_ls_weighting_scheme calc
_refine_ls_wR_factor_gt 0.1074
_refine_ls_wR_factor_ref 0.1183
_reflns_number_gt 1485
_reflns_number_total 2359
_reflns_threshold_expression I>2sigma(I)
_cod_data_source_file xu5407.cif
_cod_data_source_block I
_cod_original_cell_volume 523.42(18)
_cod_database_code 2233329
_cod_database_fobs_code 2233329

loop_
_symmetry_equiv_pos_as_xyz
'x, y, z'
'-x, -y, -z'

loop_
_atom_site_type_symbol
_atom_site_label
_atom_site_fract_x
_atom_site_fract_y
_atom_site_fract_z
_atom_site_U_iso_or_equiv
_atom_site_adp_type
_atom_site_calc_flag
_atom_site_refinement_flags
_atom_site_occupancy
_atom_site_symmetry_multiplicity
C C1 0.0680(2) 0.6305(2) 0.7663(2) 0.0492(4) Uani d . 1 1
C C2 -0.1137(2) 0.6131(3) 0.7677(2) 0.0580(5) Uani d . 1 1
H H2 -0.1723 0.5712 0.8478 0.070 Uiso calc R 1 1
C C3 -0.2036(2) 0.6626(3) 0.6407(2) 0.0604(5) Uani d . 1 1
H H3 -0.3277 0.6534 0.6348 0.072 Uiso calc R 1 1
C C4 -0.1158(2) 0.7254(2) 0.5222(2) 0.0533(5) Uani d . 1 1
H H4 -0.1833 0.7566 0.4395 0.064 Uiso calc R 1 1
C C5 0.0715(2) 0.7442(2) 0.52139(18) 0.0412(4) Uani d . 1 1
C C6 0.1551(2) 0.6918(2) 0.64884(19) 0.0425(4) Uani d . 1 1
C C7 0.3564(2) 0.6277(3) 0.8215(2) 0.0580(5) Uani d . 1 1
C C8 0.1679(2) 0.8093(2) 0.39662(18) 0.0406(4) Uani d . 1 1
C C9 0.0963(2) 0.8705(2) 0.25982(19) 0.0424(4) Uani d . 1 1
C C10 0.2365(2) 0.9151(2) 0.1754(2) 0.0515(5) Uani d . 1 1
H H10 0.2281 0.9581 0.0812 0.062 Uiso calc R 1 1
C C11 0.3488(2) 0.8223(3) 0.3852(2) 0.0523(5) Uani d . 1 1
H H11 0.4323 0.7921 0.4572 0.063 Uiso calc R 1 1
C C12 -0.0831(2) 0.8924(2) 0.2144(2) 0.0474(4) Uani d . 1 1
F F1 0.46357(16) 0.74161(18) 0.91577(13) 0.0804(4) Uani d . 1 1
F F2 0.43750(16) 0.48669(18) 0.81288(16) 0.0803(4) Uani d . 1 1
N N1 0.38690(19) 0.8860(2) 0.25235(18) 0.0575(5) Uani d D 1 1
H H101 0.4958(17) 0.901(3) 0.220(3) 0.086 Uiso d D 1 1
N N2 -0.2273(2) 0.9115(2) 0.17807(19) 0.0631(5) Uani d . 1 1
O O1 0.19296(17) 0.5902(2) 0.87638(15) 0.0650(4) Uani d . 1 1
O O2 0.33825(15) 0.69183(17) 0.68299(13) 0.0540(4) Uani d . 1 1

loop_
_atom_site_aniso_label
_atom_site_aniso_U_11
_atom_site_aniso_U_22
_atom_site_aniso_U_33
_atom_site_aniso_U_12
_atom_site_aniso_U_13
_atom_site_aniso_U_23
C1 0.0499(10) 0.0565(11) 0.0440(10) 0.0091(8) 0.0105(8) 0.0133(8)
C2 0.0507(10) 0.0722(13) 0.0562(12) 0.0089(9) 0.0222(9) 0.0210(10)
C3 0.0379(9) 0.0835(14) 0.0652(13) 0.0130(9) 0.0160(8) 0.0240(11)
C4 0.0403(9) 0.0718(12) 0.0515(11) 0.0115(8) 0.0092(8) 0.0185(10)
C5 0.0381(8) 0.0465(9) 0.0405(9) 0.0070(7) 0.0077(7) 0.0078(7)
C6 0.0354(8) 0.0514(9) 0.0422(9) 0.0057(7) 0.0092(7) 0.0078(8)
C7 0.0467(10) 0.0838(14) 0.0474(11) 0.0123(10) 0.0066(8) 0.0252(10)
C8 0.0374(8) 0.0470(9) 0.0386(9) 0.0068(7) 0.0065(7) 0.0072(7)
C9 0.0382(8) 0.0512(10) 0.0396(9) 0.0084(7) 0.0061(7) 0.0081(7)
C10 0.0451(9) 0.0727(12) 0.0402(10) 0.0117(8) 0.0082(7) 0.0193(9)
C11 0.0388(9) 0.0759(12) 0.0461(11) 0.0121(8) 0.0066(7) 0.0224(9)
C12 0.0442(10) 0.0602(11) 0.0398(10) 0.0085(8) 0.0064(7) 0.0134(8)
F1 0.0666(8) 0.1180(11) 0.0512(7) -0.0057(7) -0.0045(6) 0.0148(7)
F2 0.0734(8) 0.0941(9) 0.0855(10) 0.0318(7) 0.0215(6) 0.0415(8)
N1 0.0377(8) 0.0870(12) 0.0525(10) 0.0100(8) 0.0134(7) 0.0254(8)
N2 0.0437(9) 0.0914(13) 0.0580(11) 0.0144(8) 0.0042(7) 0.0246(9)
O1 0.0525(8) 0.1003(11) 0.0473(8) 0.0114(7) 0.0113(6) 0.0335(7)
O2 0.0382(6) 0.0824(9) 0.0444(7) 0.0082(6) 0.0065(5) 0.0242(6)

loop_
_atom_type_symbol
_atom_type_description
_atom_type_scat_dispersion_real
_atom_type_scat_dispersion_imag
_atom_type_scat_source
C C 0.0033 0.0016 'International Tables Vol C Tables 4.2.6.8 and 6.1.1.4'
H H 0.0000 0.0000 'International Tables Vol C Tables 4.2.6.8 and 6.1.1.4'
N N 0.0061 0.0033 'International Tables Vol C Tables 4.2.6.8 and 6.1.1.4'
O O 0.0106 0.0060 'International Tables Vol C Tables 4.2.6.8 and 6.1.1.4'
F F 0.0171 0.0103 'International Tables Vol C Tables 4.2.6.8 and 6.1.1.4'

loop_
_geom_angle_atom_site_label_1
_geom_angle_atom_site_label_2
_geom_angle_atom_site_label_3
_geom_angle
C2 C1 C6 122.93(17)
C2 C1 O1 127.94(16)
C6 C1 O1 109.12(15)
C1 C2 C3 114.73(17)
C1 C2 H2 122.6
C3 C2 H2 122.6
C4 C3 C2 122.42(16)
C4 C3 H3 118.8
C2 C3 H3 118.8
C3 C4 C5 122.74(17)
C3 C4 H4 118.6
C5 C4 H4 118.6
C6 C5 C4 112.87(15)
C6 C5 C8 123.29(14)
C4 C5 C8 123.83(15)
C1 C6 C5 124.29(15)
C1 C6 O2 108.24(15)
C5 C6 O2 127.46(14)
F2 C7 F1 105.63(16)
F2 C7 O1 110.18(16)
F1 C7 O1 110.26(18)
F2 C7 O2 109.90(18)
F1 C7 O2 109.89(16)
O1 C7 O2 110.86(15)
C11 C8 C9 104.79(14)
C11 C8 C5 126.80(15)
C9 C8 C5 128.40(14)
C10 C9 C12 123.08(16)
C10 C9 C8 107.74(15)
C12 C9 C8 129.12(15)
N1 C10 C9 108.11(15)
N1 C10 H10 125.9
C9 C10 H10 125.9
N1 C11 C8 109.45(15)
N1 C11 H11 125.3
C8 C11 H11 125.3
N2 C12 C9 179.4(2)
C10 N1 C11 109.90(14)
C10 N1 H101 125.5(15)
C11 N1 H101 124.5(15)
C7 O1 C1 105.74(14)
C7 O2 C6 106.02(13)

loop_
_geom_bond_atom_site_label_1
_geom_bond_atom_site_label_2
_geom_bond_distance
C1 C2 1.366(3)
C1 C6 1.368(2)
C1 O1 1.391(2)
C2 C3 1.383(3)
C2 H2 0.9300
C3 C4 1.382(2)
C3 H3 0.9300
C4 C5 1.407(2)
C4 H4 0.9300
C5 C6 1.373(2)
C5 C8 1.468(2)
C6 O2 1.3960(19)
C7 F2 1.330(2)
C7 F1 1.331(2)
C7 O1 1.372(2)
C7 O2 1.373(2)
C8 C11 1.373(2)
C8 C9 1.437(2)
C9 C10 1.375(2)
C9 C12 1.421(2)
C10 N1 1.336(2)
C10 H10 0.9300
C11 N1 1.358(2)
C11 H11 0.9300
C12 N2 1.145(2)
N1 H101 0.891(10)

loop_
_geom_hbond_atom_site_label_D
_geom_hbond_atom_site_label_H
_geom_hbond_atom_site_label_A
_geom_hbond_site_symmetry_A
_geom_hbond_distance_DH
_geom_hbond_distance_HA
_geom_hbond_distance_DA
_geom_hbond_angle_DHA
N1 H101 N2 1_655 0.891(10) 2.154(11) 3.034(2) 169(2)

loop_
_cod_related_entry_id
_cod_related_entry_database
_cod_related_entry_code
1 ChemSpider 77916
